data_7024067
loop_
_publ_author_name
'Fortier, Skye'
'Wu, Guang'
'Hayton, Trevor W.'

_publ_section_title
;
 U(IV) and U(V) azide complexes supported by amide or aryloxide ligands.
;
_journal_issue 2
_journal_name_full 'Dalton transactions (Cambridge, England : 2003)'
_journal_page_first 352
_journal_page_last 354
_journal_paper_doi 10.1039/b909879h
_journal_volume 39
_journal_year 2010
_chemical_formula_sum 'C24 H68 N9 Si6 U'
_chemical_formula_weight 889.44
_chemical_name_systematic
;
Uranium(V) tris(hexamethyldisilazide) bis(azide)
;
_space_group_IT_number 15
_symmetry_cell_setting monoclinic
_symmetry_space_group_name_Hall '-C 2yc'
_symmetry_space_group_name_H-M 'C 1 2/c 1'
_atom_sites_solution_hydrogens geom
_atom_sites_solution_primary direct
_atom_sites_solution_secondary difmap
_audit_creation_method SHELXL-97
_cell_angle_alpha 90.00
_cell_angle_beta 111.295(2)
_cell_angle_gamma 90.00
_cell_formula_units_Z 4
_cell_length_a 18.7670(10)
_cell_length_b 14.6497(8)
_cell_length_c 16.8791(9)
_cell_measurement_temperature 150(2)
_cell_volume 4323.7(4)
_computing_structure_refinement 'SHELXL-97 (Sheldrick, 1997)'
_computing_structure_solution 'SHELXS-97 (Sheldrick, 1990)'
_diffrn_ambient_temperature 150(2)
_diffrn_measured_fraction_theta_full 0.981
_diffrn_measured_fraction_theta_max 0.981
_diffrn_measurement_device_type 'CCD area detector'
_diffrn_measurement_method 'omega scan'
_diffrn_radiation_monochromator graphite
_diffrn_radiation_source 'fine-focus sealed tube'
_diffrn_radiation_type MoK\a
_diffrn_radiation_wavelength 0.71073
_diffrn_reflns_av_R_equivalents 0.0540
_diffrn_reflns_av_sigmaI/netI 0.0386
_diffrn_reflns_limit_h_max 23
_diffrn_reflns_limit_h_min -23
_diffrn_reflns_limit_k_max 18
_diffrn_reflns_limit_k_min -18
_diffrn_reflns_limit_l_max 18
_diffrn_reflns_limit_l_min -21
_diffrn_reflns_number 17620
_diffrn_reflns_theta_full 26.73
_diffrn_reflns_theta_max 26.73
_diffrn_reflns_theta_min 1.81
_exptl_absorpt_coefficient_mu 3.946
_exptl_absorpt_correction_T_max 0.470
_exptl_absorpt_correction_T_min 0.323
_exptl_absorpt_correction_type empirical
_exptl_absorpt_process_details 'Psi Scan'
_exptl_crystal_colour dark_red
_exptl_crystal_density_diffrn 1.366
_exptl_crystal_density_method 'not measured'
_exptl_crystal_description block
_exptl_crystal_F_000 1804
_exptl_crystal_size_max 0.5
_exptl_crystal_size_mid 0.4
_exptl_crystal_size_min 0.3
_refine_diff_density_max 1.540
_refine_diff_density_min -0.454
_refine_diff_density_rms 0.085
_refine_ls_extinction_method none
_refine_ls_goodness_of_fit_ref 1.011
_refine_ls_hydrogen_treatment constr
_refine_ls_matrix_type full
_refine_ls_number_parameters 192
_refine_ls_number_reflns 4513
_refine_ls_number_restraints 0
_refine_ls_restrained_S_all 1.011
_refine_ls_R_factor_all 0.0305
_refine_ls_R_factor_gt 0.0243
_refine_ls_shift/su_max 0.028
_refine_ls_shift/su_mean 0.001
_refine_ls_structure_factor_coef Fsqd
_refine_ls_weighting_details 'calc w=1/[\s^2^(Fo^2^)+(0.0303P)^2^+0.0000P] where P=(Fo^2^+2Fc^2^)/3'
_refine_ls_weighting_scheme calc
_refine_ls_wR_factor_gt 0.0561
_refine_ls_wR_factor_ref 0.0581
_reflns_number_gt 4016
_reflns_number_total 4513
_reflns_threshold_expression >2sigma(I)
_cod_data_source_file b909879h.txt
_cod_data_source_block Complex_4
_cod_depositor_comments
;
The following automatic conversions were performed:

'_symmetry_cell_setting' value 'Monoclinic' changed to 'monoclinic'
according to /home/saulius/struct/CIF-dictionaries/cif_core.dic
dictionary named 'cif_core.dic' version 2.4.2 from
2011-04-26.

'_exptl_absorpt_correction_type' value 'Empirical'
changed to 'empirical' according to
/home/saulius/struct/CIF-dictionaries/cif_core.dic dictionary named
'cif_core.dic' version 2.4.2 from 2011-04-26.

Automatic conversion script
Id: cif_fix_values 1891 2012-01-12 08:04:46Z andrius 
;
_cod_original_sg_symbol_H-M C2/c
_cod_database_code 7024067

loop_
_symmetry_equiv_pos_as_xyz
'x, y, z'
'-x, y, -z+1/2'
'x+1/2, y+1/2, z'
'-x+1/2, y+1/2, -z+1/2'
'-x, -y, -z'
'x, -y, z-1/2'
'-x+1/2, -y+1/2, -z'
'x+1/2, -y+1/2, z-1/2'

loop_
_atom_site_label
_atom_site_type_symbol
_atom_site_fract_x
_atom_site_fract_y
_atom_site_fract_z
_atom_site_U_iso_or_equiv
_atom_site_adp_type
_atom_site_occupancy
_atom_site_symmetry_multiplicity
_atom_site_calc_flag
_atom_site_refinement_flags
U1 U 0.5000 0.816434(10) 0.7500 0.03184(6) Uani 1 2 d S
Si2 Si 0.69497(5) 0.84912(7) 0.83321(6) 0.0449(2) Uani 1 1 d .
Si1 Si 0.60261(5) 0.97329(6) 0.68782(6) 0.0461(2) Uani 1 1 d .
Si3 Si 0.53154(5) 0.60583(6) 0.67940(7) 0.0494(2) Uani 1 1 d .
N4 N 0.60549(13) 0.88266(16) 0.75761(15) 0.0365(5) Uani 1 1 d .
N1 N 0.46020(15) 0.81563(18) 0.60864(17) 0.0433(6) Uani 1 1 d .
N2 N 0.43516(16) 0.81107(18) 0.53312(18) 0.0459(7) Uani 1 1 d .
C6 C 0.69210(17) 0.7324(2) 0.8756(2) 0.0494(8) Uani 1 1 d .
H6A H 0.6708 0.7353 0.9194 0.074 Uiso 1 1 calc R
H6B H 0.7430 0.7082 0.8989 0.074 Uiso 1 1 calc R
H6C H 0.6610 0.6936 0.8305 0.074 Uiso 1 1 calc R
N3 N 0.4112(3) 0.8060(3) 0.4611(2) 0.0798(12) Uani 1 1 d .
N5 N 0.5000 0.6684(2) 0.7500 0.0371(8) Uani 1 2 d S
C7 C 0.5988(2) 0.6725(3) 0.6445(3) 0.0663(11) Uani 1 1 d .
H7A H 0.5746 0.7281 0.6180 0.099 Uiso 1 1 calc R
H7B H 0.6129 0.6372 0.6045 0.099 Uiso 1 1 calc R
H7C H 0.6438 0.6867 0.6929 0.099 Uiso 1 1 calc R
C2 C 0.5055(2) 1.0258(3) 0.6465(3) 0.0655(11) Uani 1 1 d .
H2A H 0.4807 1.0107 0.5875 0.098 Uiso 1 1 calc R
H2B H 0.5101 1.0909 0.6527 0.098 Uiso 1 1 calc R
H2C H 0.4758 1.0028 0.6780 0.098 Uiso 1 1 calc R
C3 C 0.6695(2) 1.0667(2) 0.7425(3) 0.0653(11) Uani 1 1 d .
H3A H 0.6570 1.0888 0.7894 0.098 Uiso 1 1 calc R
H3B H 0.6651 1.1157 0.7032 0.098 Uiso 1 1 calc R
H3C H 0.7210 1.0440 0.7631 0.098 Uiso 1 1 calc R
C4 C 0.7683(2) 0.8424(3) 0.7829(3) 0.0705(12) Uani 1 1 d .
H4A H 0.7539 0.7961 0.7396 0.106 Uiso 1 1 calc R
H4B H 0.8170 0.8273 0.8253 0.106 Uiso 1 1 calc R
H4C H 0.7718 0.9002 0.7578 0.106 Uiso 1 1 calc R
C1 C 0.6264(2) 0.9336(3) 0.5957(2) 0.0688(11) Uani 1 1 d .
H1A H 0.6767 0.9074 0.6158 0.103 Uiso 1 1 calc R
H1B H 0.6250 0.9845 0.5593 0.103 Uiso 1 1 calc R
H1C H 0.5898 0.8886 0.5645 0.103 Uiso 1 1 calc R
C8 C 0.4497(2) 0.5701(3) 0.5831(3) 0.0680(11) Uani 1 1 d .
H8A H 0.4118 0.5403 0.6000 0.102 Uiso 1 1 calc R
H8B H 0.4674 0.5286 0.5502 0.102 Uiso 1 1 calc R
H8C H 0.4275 0.6228 0.5494 0.102 Uiso 1 1 calc R
C9 C 0.5876(2) 0.5034(3) 0.7321(3) 0.0787(14) Uani 1 1 d .
H9A H 0.6323 0.5223 0.7787 0.118 Uiso 1 1 calc R
H9B H 0.6026 0.4699 0.6918 0.118 Uiso 1 1 calc R
H9C H 0.5567 0.4651 0.7529 0.118 Uiso 1 1 calc R
C5 C 0.7248(2) 0.9300(3) 0.9252(2) 0.0670(12) Uani 1 1 d .
H5A H 0.7339 0.9892 0.9064 0.101 Uiso 1 1 calc R
H5B H 0.7707 0.9081 0.9684 0.101 Uiso 1 1 calc R
H5C H 0.6849 0.9342 0.9481 0.101 Uiso 1 1 calc R
C11 C 0.6561(6) 0.6898(5) 0.4321(6) 0.136(3) Uani 1 1 d .
H11A H 0.6496 0.6571 0.4790 0.163 Uiso 1 1 calc R
H11B H 0.6765 0.6467 0.4022 0.163 Uiso 1 1 calc R
C10 C 0.7115(5) 0.7583(5) 0.4666(5) 0.150(4) Uani 1 1 d .
H10A H 0.6873 0.8047 0.4893 0.180 Uiso 1 1 calc R
H10B H 0.7206 0.7860 0.4190 0.180 Uiso 1 1 calc R
C12 C 0.5806(6) 0.7175(6) 0.3742(7) 0.184(4) Uani 1 1 d .
H12A H 0.5755 0.7825 0.3772 0.277 Uiso 1 1 calc R
H12B H 0.5422 0.6880 0.3901 0.277 Uiso 1 1 calc R
H12C H 0.5744 0.7004 0.3172 0.277 Uiso 1 1 calc R

loop_
_atom_site_aniso_label
_atom_site_aniso_U_11
_atom_site_aniso_U_22
_atom_site_aniso_U_33
_atom_site_aniso_U_23
_atom_site_aniso_U_13
_atom_site_aniso_U_12
U1 0.02371(8) 0.03535(9) 0.03254(9) 0.000 0.00555(6) 0.000
Si2 0.0263(4) 0.0479(5) 0.0496(5) 0.0148(4) 0.0006(4) -0.0080(3)
Si1 0.0407(5) 0.0474(5) 0.0422(5) 0.0149(4) 0.0057(4) -0.0076(4)
Si3 0.0325(4) 0.0440(5) 0.0713(7) -0.0118(5) 0.0184(4) 0.0041(4)
N4 0.0311(12) 0.0379(13) 0.0342(13) 0.0074(11) 0.0043(10) -0.0020(10)
N1 0.0367(14) 0.0525(16) 0.0358(15) -0.0010(12) 0.0072(11) -0.0006(11)
N2 0.0434(15) 0.0514(17) 0.0371(18) 0.0008(12) 0.0076(13) -0.0053(12)
C6 0.0307(15) 0.051(2) 0.058(2) 0.0144(17) 0.0060(14) -0.0031(14)
N3 0.092(3) 0.099(3) 0.0357(19) 0.0006(18) 0.0085(18) -0.017(2)
N5 0.0217(15) 0.0376(19) 0.050(2) 0.000 0.0103(15) 0.000
C7 0.043(2) 0.080(3) 0.085(3) -0.021(2) 0.033(2) 0.0032(18)
C2 0.055(2) 0.055(2) 0.074(3) 0.029(2) 0.0090(19) 0.0023(17)
C3 0.061(2) 0.051(2) 0.067(2) 0.0201(19) 0.0042(19) -0.0162(17)
C4 0.0333(18) 0.078(3) 0.098(3) 0.034(2) 0.022(2) -0.0034(17)
C1 0.074(3) 0.083(3) 0.050(2) 0.019(2) 0.024(2) -0.011(2)
C8 0.054(2) 0.064(2) 0.082(3) -0.032(2) 0.020(2) 0.0024(18)
C9 0.051(2) 0.055(2) 0.125(4) -0.009(3) 0.026(2) 0.0155(18)
C5 0.058(2) 0.057(2) 0.054(2) 0.0090(18) -0.0179(18) -0.0122(17)
C11 0.207(10) 0.105(5) 0.130(7) -0.020(5) 0.101(7) -0.008(5)
C10 0.242(12) 0.097(5) 0.131(7) -0.041(6) 0.092(7) -0.003(7)
C12 0.203(10) 0.105(5) 0.217(11) 0.001(7) 0.042(9) 0.067(6)

loop_
_atom_type_symbol
_atom_type_description
_atom_type_scat_dispersion_real
_atom_type_scat_dispersion_imag
_atom_type_scat_source
C C 0.0033 0.0016 'International Tables Vol C Tables 4.2.6.8 and 6.1.1.4'
H H 0.0000 0.0000 'International Tables Vol C Tables 4.2.6.8 and 6.1.1.4'
N N 0.0061 0.0033 'International Tables Vol C Tables 4.2.6.8 and 6.1.1.4'
Si Si 0.0817 0.0704 'International Tables Vol C Tables 4.2.6.8 and 6.1.1.4'
U U -9.6767 9.6646 'International Tables Vol C Tables 4.2.6.8 and 6.1.1.4'

loop_
_geom_angle_atom_site_label_1
_geom_angle_atom_site_label_2
_geom_angle_atom_site_label_3
_geom_angle
_geom_angle_site_symmetry_1
_geom_angle_site_symmetry_3
N4 U1 N4 126.78(13) . 2_656
N4 U1 N5 116.61(6) . .
N4 U1 N5 116.61(7) 2_656 .
N4 U1 N1 89.73(9) . 2_656
N4 U1 N1 90.55(9) 2_656 2_656
N5 U1 N1 89.70(7) . 2_656
N4 U1 N1 90.55(9) . .
N4 U1 N1 89.73(9) 2_656 .
N5 U1 N1 89.70(7) . .
N1 U1 N1 179.40(13) 2_656 .
N4 U1 Si1 106.67(7) . 2_656
N4 U1 Si1 26.83(6) 2_656 2_656
N5 U1 Si1 132.523(18) . 2_656
N1 U1 Si1 71.33(7) 2_656 2_656
N1 U1 Si1 109.10(7) . 2_656
N4 U1 Si3 130.59(6) . 2_656
N4 U1 Si3 98.85(7) 2_656 2_656
N5 U1 Si3 26.092(18) . 2_656
N1 U1 Si3 69.91(7) 2_656 2_656
N1 U1 Si3 109.51(7) . 2_656
Si1 U1 Si3 108.16(2) 2_656 2_656
N4 U1 Si2 140.78(6) . 2_656
N4 U1 Si2 25.93(6) 2_656 2_656
N5 U1 Si2 97.993(17) . 2_656
N1 U1 Si2 109.33(7) 2_656 2_656
N1 U1 Si2 70.76(7) . 2_656
Si1 U1 Si2 52.76(2) 2_656 2_656
Si3 U1 Si2 88.56(2) 2_656 2_656
N4 Si2 C6 112.32(13) . .
N4 Si2 C4 110.50(16) . .
C6 Si2 C4 104.82(18) . .
N4 Si2 C5 109.99(15) . .
C6 Si2 C5 107.70(17) . .
C4 Si2 C5 111.4(2) . .
N4 Si1 C1 111.41(16) . .
N4 Si1 C3 111.80(14) . .
C1 Si1 C3 108.7(2) . .
N4 Si1 C2 110.45(15) . .
C1 Si1 C2 108.3(2) . .
C3 Si1 C2 105.91(19) . .
N5 Si3 C7 112.01(16) . .
N5 Si3 C8 111.25(13) . .
C7 Si3 C8 108.2(2) . .
N5 Si3 C9 111.43(18) . .
C7 Si3 C9 104.2(2) . .
C8 Si3 C9 109.5(2) . .
Si1 N4 Si2 118.79(14) . .
Si1 N4 U1 119.49(12) . .
Si2 N4 U1 121.71(12) . .
N2 N1 U1 175.5(2) . .
N3 N2 N1 179.5(4) . .
Si3 N5 Si3 117.49(19) . 2_656
Si3 N5 U1 121.25(10) . .
Si3 N5 U1 121.25(10) 2_656 .
C10 C11 C12 118.1(8) . .
C11 C10 C10 124.2(10) . 7_666

loop_
_geom_bond_atom_site_label_1
_geom_bond_atom_site_label_2
_geom_bond_distance
_geom_bond_site_symmetry_2
U1 N4 2.166(2) .
U1 N4 2.166(2) 2_656
U1 N5 2.168(3) .
U1 N1 2.226(3) 2_656
U1 N1 2.226(3) .
U1 Si1 3.3997(9) 2_656
U1 Si3 3.4355(9) 2_656
U1 Si2 3.4435(8) 2_656
Si2 N4 1.770(2) .
Si2 C6 1.862(3) .
Si2 C4 1.864(4) .
Si2 C5 1.870(4) .
Si1 N4 1.763(2) .
Si1 C1 1.859(4) .
Si1 C3 1.861(4) .
Si1 C2 1.864(4) .
Si3 N5 1.7674(19) .
Si3 C7 1.854(4) .
Si3 C8 1.861(4) .
Si3 C9 1.863(4) .
N1 N2 1.190(4) .
N2 N3 1.136(5) .
N5 Si3 1.7674(19) 2_656
C11 C10 1.411(11) .
C11 C12 1.456(12) .
C10 C10 1.494(16) 7_666
